data_7050079
loop_
_publ_author_name
'Gianferrara, Teresa'
'Serli, Barbara'
'Zangrando, Ennio'
'Iengo, Elisabetta'
'Alessio, Enzo'

_publ_section_title
;
 Pyridylporphyrins peripherally coordinated to ruthenium-nitrosyls,
 including the water-soluble Na4[Zn&#x00B7;4&#x2032;TPyP{RuCl4(NO)}4]:
 synthesis and structural characterization
;
_journal_issue 7
_journal_name_full 'New Journal of Chemistry'
_journal_page_first 895
_journal_paper_doi 10.1039/b418855a
_journal_volume 29
_journal_year 2005
_chemical_formula_moiety 'C86 H58 Cl3 N11 O Ru, 2.5(C H Cl3), 0.5(C6 H14)'
_chemical_formula_sum 'C91.5 H67.5 Cl10.5 N11 O Ru'
_chemical_formula_weight 1810.36
_chemical_name_systematic
;
fac-trichloro-cis-bis(5-(4'pyridyl)-10,15,20-trisphenyl-porphyrin)-nitrosyl-
ruthenium(II) chloroform n-hexane solvate
;
_space_group_IT_number 15
_symmetry_cell_setting monoclinic
_symmetry_space_group_name_Hall '-I 2ya'
_symmetry_space_group_name_H-M 'I 1 2/a 1'
_atom_sites_solution_hydrogens geom
_atom_sites_solution_primary direct
_atom_sites_solution_secondary difmap
_audit_creation_method SHELXL-97
_cell_angle_alpha 90.00
_cell_angle_beta 91.28(3)
_cell_angle_gamma 90.00
_cell_formula_units_Z 8
_cell_length_a 16.978(4)
_cell_length_b 14.283(4)
_cell_length_c 73.283(10)
_cell_measurement_temperature 100(2)
_cell_volume 17766(7)
_computing_cell_refinement 'Mosflm (Acta Cryst. D50, 760, 1994)'
_computing_data_reduction 'Scala (Acta Cryst. D50, 760, 1994)'
_computing_molecular_graphics 'Ortep3/windows (Farrugia,1997)'
_computing_publication_material 'Wingx 1.64.04 (Farrugia, 1999)'
_computing_structure_refinement 'SHELX97 (Sheldrick, 1998)'
_computing_structure_solution 'SHELX97 (Sheldrick, 1998)'
_diffrn_ambient_temperature 100(2)
_diffrn_measured_fraction_theta_full 0.837
_diffrn_measured_fraction_theta_max 0.837
_diffrn_measurement_device_type 'CCD MarResearch'
_diffrn_radiation_monochromator Si111
_diffrn_radiation_source 'Elettra Synchrotron, Trieste (Italy)'
_diffrn_radiation_type synchrotron
_diffrn_radiation_wavelength 1.0000
_diffrn_reflns_av_R_equivalents 0.1299
_diffrn_reflns_av_sigmaI/netI 0.1033
_diffrn_reflns_limit_h_max 17
_diffrn_reflns_limit_h_min -12
_diffrn_reflns_limit_k_max 14
_diffrn_reflns_limit_k_min -11
_diffrn_reflns_limit_l_max 76
_diffrn_reflns_limit_l_min -77
_diffrn_reflns_number 47057
_diffrn_reflns_theta_full 31.96
_diffrn_reflns_theta_max 31.96
_diffrn_reflns_theta_min 3.40
_exptl_absorpt_coefficient_mu 1.327
_exptl_absorpt_correction_type none
_exptl_crystal_colour purple
_exptl_crystal_density_diffrn 1.354
_exptl_crystal_density_method 'not measured'
_exptl_crystal_description plate
_exptl_crystal_F_000 7392
_exptl_crystal_size_max 0.20
_exptl_crystal_size_mid 0.25
_exptl_crystal_size_min 0.05
_refine_diff_density_max 1.432
_refine_diff_density_min -0.856
_refine_diff_density_rms 0.210
_refine_ls_extinction_expression Fc^*^=kFc[1+0.001xFc^2^\l^3^/sin(2\q)]^-1/4^
_refine_ls_goodness_of_fit_ref 1.176
_refine_ls_hydrogen_treatment mixed
_refine_ls_matrix_type full
_refine_ls_number_parameters 848
_refine_ls_number_reflns 9229
_refine_ls_number_restraints 55
_refine_ls_restrained_S_all 1.215
_refine_ls_R_factor_all 0.1488
_refine_ls_R_factor_gt 0.1130
_refine_ls_shift/su_max 0.000
_refine_ls_shift/su_mean 0.000
_refine_ls_structure_factor_coef Fsqd
_refine_ls_weighting_details 'calc w=1/[\s^2^(Fo^2^)+(0.2000P)^2^] where P=(Fo^2^+2Fc^2^)/3'
_refine_ls_weighting_scheme calc
_refine_ls_wR_factor_gt 0.2747
_refine_ls_wR_factor_ref 0.3129
_reflns_number_gt 5479
_reflns_number_total 9229
_reflns_threshold_expression >2sigma(I)
_cod_data_source_file b418855a.txt
_cod_data_source_block 4
_cod_original_cell_volume 17767(7)
_cod_original_sg_symbol_H-M 'I 2/a'
_cod_original_formula_sum 'C91.50 H67.50 Cl10.50 N11 O Ru'
_cod_database_code 7050079

loop_
_symmetry_equiv_pos_as_xyz
'x, y, z'
'-x+1/2, y, -z'
'x+1/2, y+1/2, z+1/2'
'-x+1, y+1/2, -z+1/2'
'-x, -y, -z'
'x-1/2, -y, z'
'-x+1/2, -y+1/2, -z+1/2'
'x, -y+1/2, z+1/2'

loop_
_atom_site_label
_atom_site_type_symbol
_atom_site_fract_x
_atom_site_fract_y
_atom_site_fract_z
_atom_site_U_iso_or_equiv
_atom_site_adp_type
_atom_site_occupancy
_atom_site_symmetry_multiplicity
_atom_site_calc_flag
_atom_site_refinement_flags
_atom_site_disorder_assembly
_atom_site_disorder_group
Ru Ru 0.84070(7) 0.57962(9) 0.379158(13) 0.0455(6) Uani 1 1 d D . .
Cl1 Cl 0.7784(2) 0.7082(3) 0.36421(4) 0.0496(11) Uani 1 1 d . . .
Cl2 Cl 0.8920(2) 0.4414(3) 0.39234(5) 0.0567(12) Uani 1 1 d . . .
Cl3 Cl 0.9537(3) 0.5956(3) 0.36128(6) 0.0709(13) Uani 1 1 d . . .
N1X N 0.8823(10) 0.6517(12) 0.3963(2) 0.076(5) Uani 1 1 d D . .
O1X O 0.9057(9) 0.7041(10) 0.40408(18) 0.073(4) Uani 1 1 d D . .
N1A N 0.7389(8) 0.5612(8) 0.39502(14) 0.040(3) Uani 1 1 d . . .
C2A C 0.6664(10) 0.5658(12) 0.38751(19) 0.052(4) Uani 1 1 d . . .
H2A H 0.6601 0.5792 0.3749 0.062 Uiso 1 1 calc R . .
C3A C 0.6016(10) 0.5515(12) 0.39776(18) 0.053(4) Uani 1 1 d . . .
H3A H 0.5507 0.5600 0.3924 0.064 Uiso 1 1 calc R . .
C4A C 0.6086(10) 0.5242(10) 0.41625(16) 0.047(4) Uani 1 1 d . . .
C5A C 0.6861(9) 0.5185(13) 0.42353(17) 0.057(5) Uani 1 1 d . . .
H5A H 0.6948 0.5035 0.4360 0.069 Uiso 1 1 calc R . .
C6A C 0.7488(10) 0.5348(13) 0.41252(18) 0.059(5) Uani 1 1 d . . .
H6A H 0.8007 0.5271 0.4174 0.071 Uiso 1 1 calc R . .
N1B N 0.7892(7) 0.4905(11) 0.35881(13) 0.050(4) Uani 1 1 d . . .
C2B C 0.7604(9) 0.4063(11) 0.36236(19) 0.045(4) Uani 1 1 d . . .
H2B H 0.7528 0.3891 0.3747 0.054 Uiso 1 1 calc R . .
C3B C 0.7405(9) 0.3410(11) 0.34855(17) 0.046(4) Uani 1 1 d . . .
H3B H 0.7192 0.2817 0.3517 0.055 Uiso 1 1 calc R . .
C4B C 0.7522(9) 0.3640(9) 0.33035(16) 0.038(4) Uani 1 1 d . . .
C5B C 0.7764(10) 0.4525(11) 0.32667(17) 0.051(4) Uani 1 1 d . . .
H5B H 0.7810 0.4706 0.3143 0.061 Uiso 1 1 calc R . .
C6B C 0.7955(9) 0.5199(11) 0.34052(18) 0.045(4) Uani 1 1 d . . .
H6B H 0.8117 0.5816 0.3375 0.054 Uiso 1 1 calc R . .
N1 N 0.4211(7) 0.5690(9) 0.44184(13) 0.046(3) Uani 1 1 d . . .
H1N H 0.4029 0.5167 0.4465 0.055 Uiso 1 1 calc R . .
N2 N 0.2832(8) 0.5165(9) 0.46305(13) 0.052(3) Uani 1 1 d . . .
N3 N 0.3250(8) 0.3214(8) 0.46179(14) 0.049(3) Uani 1 1 d . . .
H3N H 0.3439 0.3738 0.4573 0.058 Uiso 1 1 calc R . .
N4 N 0.4700(8) 0.3739(9) 0.44278(15) 0.052(3) Uani 1 1 d . . .
C1 C 0.4888(9) 0.5769(10) 0.43195(18) 0.045(4) Uiso 1 1 d . . .
C2 C 0.4949(10) 0.6737(12) 0.4268(2) 0.056(4) Uiso 1 1 d . . .
H2 H 0.5349 0.6998 0.4195 0.067 Uiso 1 1 calc R . .
C3 C 0.4346(10) 0.7214(12) 0.43408(19) 0.056(4) Uiso 1 1 d . . .
H3 H 0.4262 0.7870 0.4331 0.067 Uiso 1 1 calc R . .
C4 C 0.3856(9) 0.6575(11) 0.44340(18) 0.046(4) Uiso 1 1 d . . .
C5 C 0.3178(9) 0.6781(11) 0.45249(18) 0.051(4) Uiso 1 1 d . . .
C6 C 0.2693(9) 0.6141(11) 0.46129(18) 0.049(4) Uiso 1 1 d . . .
C7 C 0.1947(9) 0.6345(12) 0.46853(19) 0.054(4) Uiso 1 1 d . . .
H7 H 0.1724 0.6954 0.4691 0.065 Uiso 1 1 calc R . .
C8 C 0.1592(10) 0.5557(11) 0.47449(18) 0.049(4) Uiso 1 1 d . . .
H8 H 0.1089 0.5504 0.4798 0.059 Uiso 1 1 calc R . .
C9 C 0.2148(9) 0.4812(10) 0.47102(17) 0.044(3) Uiso 1 1 d . . .
C10 C 0.2023(9) 0.3882(11) 0.47465(17) 0.043(4) Uiso 1 1 d . . .
C11 C 0.2528(9) 0.3111(11) 0.47071(18) 0.047(4) Uiso 1 1 d . . .
C12 C 0.2498(10) 0.2153(12) 0.4759(2) 0.056(4) Uiso 1 1 d . . .
H12 H 0.2084 0.1872 0.4825 0.067 Uiso 1 1 calc R . .
C13 C 0.3138(10) 0.1706(13) 0.4702(2) 0.061(4) Uiso 1 1 d . . .
H13 H 0.3256 0.1061 0.4719 0.073 Uiso 1 1 calc R . .
C14 C 0.3601(10) 0.2365(12) 0.46133(19) 0.054(4) Uiso 1 1 d . . .
C15 C 0.4360(11) 0.2192(13) 0.4534(2) 0.066(5) Uiso 1 1 d . . .
C16 C 0.4820(9) 0.2793(11) 0.44452(18) 0.050(4) Uiso 1 1 d . . .
C17 C 0.5543(10) 0.2594(12) 0.43575(19) 0.056(4) Uiso 1 1 d . . .
H17 H 0.5777 0.1991 0.4350 0.067 Uiso 1 1 calc R . .
C18 C 0.5833(11) 0.3349(12) 0.4289(2) 0.063(4) Uiso 1 1 d . . .
H18 H 0.6313 0.3397 0.4226 0.076 Uiso 1 1 calc R . .
C19 C 0.5315(9) 0.4083(11) 0.43258(19) 0.048(4) Uiso 1 1 d . . .
C20 C 0.5383(9) 0.5018(11) 0.42749(18) 0.047(4) Uiso 1 1 d . . .
N5 N 0.6781(7) 0.2677(8) 0.28521(13) 0.041(3) Uani 1 1 d . . .
H5N H 0.7062 0.2197 0.2816 0.049 Uiso 1 1 calc R . .
N6 N 0.6781(7) 0.1453(8) 0.25341(12) 0.037(3) Uani 1 1 d . . .
N7 N 0.7906(7) 0.0180(8) 0.27106(14) 0.043(3) Uani 1 1 d . . .
H7N H 0.7732 0.0748 0.2733 0.051 Uiso 1 1 calc R . .
N8 N 0.7926(7) 0.1450(8) 0.30272(14) 0.044(3) Uani 1 1 d . . .
C21 C 0.6884(9) 0.3144(11) 0.30148(18) 0.046(4) Uiso 1 1 d . . .
C22 C 0.6287(9) 0.3821(11) 0.30242(18) 0.047(4) Uiso 1 1 d . . .
H22 H 0.6206 0.4233 0.3124 0.057 Uiso 1 1 calc R . .
C23 C 0.5834(9) 0.3790(11) 0.28641(17) 0.045(4) Uiso 1 1 d . . .
H23 H 0.5390 0.4170 0.2835 0.054 Uiso 1 1 calc R . .
C24 C 0.6158(8) 0.3086(10) 0.27535(16) 0.035(3) Uiso 1 1 d . . .
C25 C 0.5926(8) 0.2855(10) 0.25755(17) 0.039(3) Uiso 1 1 d . . .
C26 C 0.6271(8) 0.2124(10) 0.24720(17) 0.038(3) Uiso 1 1 d . . .
C27 C 0.6121(8) 0.1979(10) 0.22770(17) 0.040(3) Uiso 1 1 d . . .
H27 H 0.5819 0.2379 0.2199 0.049 Uiso 1 1 calc R . .
C28 C 0.6474(9) 0.1201(10) 0.22273(18) 0.042(3) Uiso 1 1 d . . .
H28 H 0.6443 0.0916 0.2110 0.051 Uiso 1 1 calc R . .
C29 C 0.6930(9) 0.0850(10) 0.23899(17) 0.039(3) Uiso 1 1 d . . .
C30 C 0.7345(9) 0.0021(11) 0.24011(18) 0.049(4) Uiso 1 1 d . . .
C31 C 0.7770(8) -0.0304(10) 0.25531(17) 0.039(3) Uiso 1 1 d . . .
C32 C 0.8112(8) -0.1214(10) 0.25791(17) 0.042(3) Uiso 1 1 d . . .
H32 H 0.8080 -0.1725 0.2496 0.050 Uiso 1 1 calc R . .
C33 C 0.8487(9) -0.1209(10) 0.27433(17) 0.043(3) Uiso 1 1 d . . .
H33 H 0.8791 -0.1710 0.2793 0.051 Uiso 1 1 calc R . .
C34 C 0.8358(9) -0.0348(11) 0.28302(18) 0.045(4) Uiso 1 1 d . . .
C35 C 0.8642(9) -0.0072(11) 0.30046(17) 0.044(4) Uiso 1 1 d . . .
C36 C 0.8466(9) 0.0781(10) 0.30903(18) 0.045(4) Uiso 1 1 d . . .
C37 C 0.8817(9) 0.1088(11) 0.32627(18) 0.047(4) Uiso 1 1 d . . .
H37 H 0.9202 0.0764 0.3335 0.056 Uiso 1 1 calc R . .
C38 C 0.8485(9) 0.1931(11) 0.3301(2) 0.053(4) Uiso 1 1 d . . .
H38 H 0.8608 0.2317 0.3403 0.064 Uiso 1 1 calc R . .
C39 C 0.7918(9) 0.2128(11) 0.31588(18) 0.046(4) Uiso 1 1 d . . .
C40 C 0.7455(9) 0.2934(11) 0.31531(19) 0.050(4) Uiso 1 1 d . . .
C1C C 0.2870(10) 0.7764(12) 0.4516(2) 0.060(5) Uani 1 1 d . . .
C2C C 0.2642(12) 0.8151(14) 0.4350(3) 0.084(6) Uani 1 1 d . . .
H2C H 0.2701 0.7819 0.4239 0.101 Uiso 1 1 calc R . .
C3C C 0.2312(15) 0.9076(18) 0.4353(4) 0.108(9) Uani 1 1 d . . .
H3C H 0.2084 0.9319 0.4243 0.129 Uiso 1 1 calc R . .
C4C C 0.2309(15) 0.9611(18) 0.4501(6) 0.119(11) Uani 1 1 d . . .
H4C H 0.2174 1.0256 0.4495 0.143 Uiso 1 1 calc R . .
C5C C 0.2512(15) 0.9185(17) 0.4666(5) 0.109(9) Uani 1 1 d . . .
H5C H 0.2434 0.9521 0.4776 0.131 Uiso 1 1 calc R . .
C6C C 0.2825(12) 0.8280(14) 0.4677(3) 0.078(6) Uani 1 1 d . . .
H6C H 0.3003 0.8026 0.4790 0.094 Uiso 1 1 calc R . .
C1D C 0.1268(9) 0.3601(9) 0.48332(18) 0.042(4) Uani 1 1 d . . .
C2D C 0.1023(11) 0.3934(11) 0.49994(18) 0.054(5) Uani 1 1 d . . .
H2D H 0.1367 0.4340 0.5066 0.065 Uiso 1 1 calc R . .
C3D C 0.0328(9) 0.3719(13) 0.50732(18) 0.053(4) Uani 1 1 d . . .
H3D H 0.0200 0.3960 0.5190 0.064 Uiso 1 1 calc R . .
C4D C -0.0181(11) 0.3165(13) 0.4983(2) 0.062(5) Uani 1 1 d . . .
H4D H -0.0677 0.3025 0.5034 0.074 Uiso 1 1 calc R . .
C5D C 0.0013(11) 0.2796(13) 0.48153(19) 0.061(5) Uani 1 1 d . . .
H5D H -0.0344 0.2389 0.4753 0.073 Uiso 1 1 calc R . .
C6D C 0.0723(10) 0.3017(12) 0.4739(2) 0.054(4) Uani 1 1 d . . .
H6D H 0.0847 0.2776 0.4622 0.065 Uiso 1 1 calc R . .
C1E C 0.4613(11) 0.1161(12) 0.4544(2) 0.063(5) Uani 1 1 d . . .
C2E C 0.4917(13) 0.0815(14) 0.4698(3) 0.074(6) Uani 1 1 d . . .
H2E H 0.4932 0.1179 0.4806 0.089 Uiso 1 1 calc R . .
C3E C 0.5233(13) -0.0155(16) 0.4697(3) 0.089(6) Uani 1 1 d . . .
H3E H 0.5429 -0.0447 0.4805 0.107 Uiso 1 1 calc R . .
C4E C 0.5228(14) -0.0614(15) 0.4529(4) 0.088(7) Uani 1 1 d . . .
H4E H 0.5454 -0.1221 0.4522 0.106 Uiso 1 1 calc R . .
C5E C 0.4928(17) -0.0249(17) 0.4380(4) 0.106(8) Uani 1 1 d . . .
H5E H 0.4934 -0.0601 0.4270 0.128 Uiso 1 1 calc R . .
C6E C 0.4599(14) 0.0640(14) 0.4378(3) 0.081(6) Uani 1 1 d . . .
H6E H 0.4373 0.0894 0.4269 0.097 Uiso 1 1 calc R . .
C1F C 0.5285(9) 0.3394(12) 0.24871(16) 0.047(4) Uani 1 1 d . . .
C2F C 0.4634(9) 0.2950(11) 0.24107(17) 0.046(4) Uani 1 1 d . . .
H2F H 0.4600 0.2287 0.2414 0.055 Uiso 1 1 calc R . .
C3F C 0.4021(9) 0.3476(12) 0.23284(17) 0.049(4) Uani 1 1 d . . .
H3F H 0.3570 0.3169 0.2278 0.059 Uiso 1 1 calc R . .
C4F C 0.4078(10) 0.4444(11) 0.23205(17) 0.047(4) Uani 1 1 d . . .
H4F H 0.3674 0.4801 0.2262 0.057 Uiso 1 1 calc R . .
C5F C 0.4712(9) 0.4876(11) 0.23976(17) 0.042(4) Uani 1 1 d . . .
H5F H 0.4738 0.5540 0.2396 0.050 Uiso 1 1 calc R . .
C6F C 0.5317(10) 0.4376(10) 0.24776(16) 0.042(4) Uani 1 1 d . . .
H6F H 0.5763 0.4698 0.2527 0.050 Uiso 1 1 calc R . .
C1G C 0.7291(10) -0.0649(9) 0.22404(16) 0.041(4) Uani 1 1 d . . .
C2G C 0.6553(10) -0.0918(10) 0.21739(16) 0.047(4) Uani 1 1 d . . .
H2G H 0.6086 -0.0685 0.2226 0.056 Uiso 1 1 calc R . .
C3G C 0.6518(11) -0.1551(11) 0.20254(19) 0.058(5) Uani 1 1 d . . .
H3G H 0.6016 -0.1765 0.1984 0.069 Uiso 1 1 calc R . .
C4G C 0.7160(9) -0.1865(10) 0.19406(19) 0.045(4) Uani 1 1 d . . .
H4G H 0.7115 -0.2267 0.1838 0.054 Uiso 1 1 calc R . .
C5G C 0.7906(10) -0.1578(11) 0.20095(18) 0.051(4) Uani 1 1 d . . .
H5G H 0.8373 -0.1808 0.1956 0.062 Uiso 1 1 calc R . .
C6G C 0.7951(9) -0.0967(10) 0.21534(17) 0.041(4) Uani 1 1 d . . .
H6G H 0.8454 -0.0755 0.2195 0.049 Uiso 1 1 calc R . .
C1H C 0.9155(9) -0.0762(10) 0.31066(17) 0.043(4) Uani 1 1 d . . .
C2H C 0.9916(11) -0.0963(12) 0.3048(2) 0.060(5) Uani 1 1 d . . .
H2H H 1.0100 -0.0670 0.2941 0.073 Uiso 1 1 calc R . .
C3H C 1.0406(11) -0.1575(12) 0.3142(2) 0.061(5) Uani 1 1 d . . .
H3H H 1.0932 -0.1682 0.3106 0.073 Uiso 1 1 calc R . .
C4H C 1.0088(11) -0.2038(11) 0.32964(18) 0.055(5) Uani 1 1 d . . .
H4H H 1.0395 -0.2497 0.3359 0.066 Uiso 1 1 calc R . .
C5H C 0.9341(10) -0.1831(10) 0.33563(19) 0.046(4) Uani 1 1 d . . .
H5H H 0.9138 -0.2139 0.3460 0.055 Uiso 1 1 calc R . .
C6H C 0.8902(10) -0.1181(11) 0.32642(17) 0.046(4) Uani 1 1 d . . .
H6H H 0.8403 -0.1010 0.3310 0.055 Uiso 1 1 calc R . .
C50 C 0.7156(14) 0.8281(14) 0.4037(3) 0.091(7) Uani 1 1 d . . .
H50 H 0.7239 0.7784 0.3944 0.109 Uiso 1 1 calc R . .
Cl51 Cl 0.6232(6) 0.8727(8) 0.39945(12) 0.173(4) Uani 1 1 d . . .
Cl52 Cl 0.7894(6) 0.9111(5) 0.40065(11) 0.145(3) Uani 1 1 d . . .
Cl53 Cl 0.7203(5) 0.7737(6) 0.42445(9) 0.136(3) Uani 1 1 d . . .
C60 C 0.5180(13) 0.6092(18) 0.3389(3) 0.102(7) Uani 1 1 d DU . .
H60 H 0.4903 0.5496 0.3420 0.123 Uiso 1 1 calc R . .
Cl61 Cl 0.6129(3) 0.5688(5) 0.33913(6) 0.0991(19) Uani 1 1 d DU . .
Cl62 Cl 0.4814(3) 0.6243(5) 0.31686(7) 0.1003(19) Uani 1 1 d DU . .
Cl63 Cl 0.4908(6) 0.6699(8) 0.35500(9) 0.178(4) Uani 1 1 d DU . .
C70 C 0.369(2) 0.453(2) 0.1639(4) 0.095(13) Uiso 0.50 1 d PD . .
H70 H 0.4173 0.4919 0.1656 0.114 Uiso 0.50 1 calc PR . .
Cl71 Cl 0.3409(10) 0.4186(11) 0.18506(17) 0.136(5) Uani 0.50 1 d PDU . .
Cl72 Cl 0.2965(7) 0.5248(9) 0.15436(16) 0.100(3) Uani 0.50 1 d PDU . .
Cl73 Cl 0.3919(12) 0.3661(13) 0.1523(2) 0.164(6) Uani 0.50 1 d PDU . .
C41 C -0.083(2) 0.262(2) 0.1207(4) 0.063(9) Uiso 0.50 1 d PD . .
H41A H -0.1260 0.2437 0.1125 0.095 Uiso 0.50 1 calc PR . .
H41B H -0.1033 0.2767 0.1328 0.095 Uiso 0.50 1 calc PR . .
H41C H -0.0446 0.2106 0.1218 0.095 Uiso 0.50 1 calc PR . .
C42 C -0.040(3) 0.351(3) 0.1129(6) 0.122(17) Uiso 0.50 1 d PD . .
H42A H -0.0098 0.3267 0.1026 0.146 Uiso 0.50 1 calc PR . .
H42B H -0.0838 0.3883 0.1073 0.146 Uiso 0.50 1 calc PR . .
C43 C 0.013(3) 0.424(2) 0.1219(5) 0.096(13) Uiso 0.50 1 d PD . .
H43A H 0.0618 0.3899 0.1259 0.115 Uiso 0.50 1 calc PR . .
H43B H -0.0129 0.4439 0.1332 0.115 Uiso 0.50 1 calc PR . .
C44 C 0.0406(15) 0.5126(16) 0.1124(3) 0.033(6) Uiso 0.50 1 d PD . .
H44A H 0.0692 0.4930 0.1014 0.040 Uiso 0.50 1 calc PR . .
H44B H -0.0072 0.5462 0.1081 0.040 Uiso 0.50 1 calc PR . .
C45 C 0.092(2) 0.583(2) 0.1225(4) 0.083(11) Uiso 0.50 1 d PD . .
H45A H 0.0645 0.6036 0.1336 0.100 Uiso 0.50 1 calc PR . .
H45B H 0.1414 0.5514 0.1265 0.100 Uiso 0.50 1 calc PR . .
C46 C 0.113(2) 0.668(2) 0.1114(5) 0.083(11) Uiso 0.50 1 d PD . .
H46A H 0.1359 0.7158 0.1195 0.125 Uiso 0.50 1 calc PR . .
H46B H 0.0651 0.6927 0.1054 0.125 Uiso 0.50 1 calc PR . .
H46C H 0.1509 0.6504 0.1022 0.125 Uiso 0.50 1 calc PR . .

loop_
_atom_site_aniso_label
_atom_site_aniso_U_11
_atom_site_aniso_U_22
_atom_site_aniso_U_33
_atom_site_aniso_U_23
_atom_site_aniso_U_13
_atom_site_aniso_U_12
Ru 0.0501(10) 0.0513(10) 0.0352(8) -0.0048(5) 0.0042(5) -0.0022(7)
Cl1 0.055(2) 0.051(2) 0.0430(19) -0.0031(15) 0.0057(15) -0.001(2)
Cl2 0.059(3) 0.066(3) 0.045(2) 0.0056(17) -0.0019(16) 0.007(2)
Cl3 0.082(3) 0.062(3) 0.068(3) -0.0029(19) -0.003(2) 0.001(3)
N1X 0.072(12) 0.081(14) 0.077(12) 0.021(9) 0.040(9) -0.004(11)
O1X 0.079(10) 0.071(11) 0.069(9) 0.017(7) 0.022(7) 0.006(9)
N1A 0.058(9) 0.024(6) 0.038(7) -0.012(5) 0.014(6) -0.010(6)
C2A 0.054(12) 0.065(11) 0.038(8) -0.006(7) 0.007(8) -0.005(9)
C3A 0.050(11) 0.071(12) 0.038(9) -0.006(7) -0.005(7) 0.000(9)
C4A 0.079(12) 0.033(9) 0.031(8) -0.002(6) 0.017(7) -0.017(9)
C5A 0.052(10) 0.100(14) 0.020(7) 0.002(7) -0.008(7) -0.001(10)
C6A 0.059(11) 0.088(13) 0.031(9) -0.011(8) 0.015(7) -0.033(11)
N1B 0.038(7) 0.084(12) 0.027(6) 0.001(6) 0.004(5) 0.023(8)
C2B 0.051(11) 0.035(10) 0.051(9) 0.011(7) 0.009(7) 0.006(9)
C3B 0.065(11) 0.039(9) 0.034(8) -0.010(7) 0.015(6) -0.014(9)
C4B 0.060(10) 0.021(8) 0.033(8) -0.005(6) -0.008(6) 0.001(8)
C5B 0.083(13) 0.042(10) 0.028(7) -0.013(7) 0.008(7) -0.009(9)
C6B 0.037(9) 0.037(9) 0.061(10) 0.008(7) 0.012(6) 0.015(8)
N1 0.047(8) 0.057(9) 0.033(6) -0.003(5) -0.003(5) -0.009(7)
N2 0.070(9) 0.058(9) 0.026(6) 0.003(5) -0.003(5) -0.008(8)
N3 0.064(9) 0.037(8) 0.044(7) 0.002(5) -0.001(6) -0.002(7)
N4 0.067(9) 0.043(8) 0.047(7) -0.011(5) 0.012(6) -0.010(7)
N5 0.055(8) 0.031(7) 0.036(6) -0.016(5) 0.005(5) 0.019(6)
N6 0.047(8) 0.033(7) 0.031(6) -0.006(5) 0.007(5) -0.008(6)
N7 0.049(8) 0.034(7) 0.045(6) 0.001(5) 0.002(5) 0.017(7)
N8 0.054(8) 0.036(7) 0.043(6) 0.001(5) 0.002(5) 0.006(6)
C1C 0.057(12) 0.032(10) 0.093(13) -0.004(9) 0.004(9) 0.000(9)
C2C 0.077(15) 0.049(13) 0.127(17) 0.047(12) 0.012(12) -0.008(12)
C3C 0.073(18) 0.057(17) 0.20(3) 0.027(16) 0.035(16) -0.018(14)
C4C 0.069(18) 0.033(15) 0.26(4) -0.01(2) 0.025(19) -0.026(14)
C5C 0.065(17) 0.049(16) 0.22(3) -0.005(16) 0.074(17) -0.009(14)
C6C 0.062(14) 0.053(13) 0.121(16) -0.007(11) 0.024(10) -0.007(12)
C1D 0.057(10) 0.022(8) 0.046(9) 0.000(6) -0.009(7) -0.009(8)
C2D 0.085(14) 0.047(10) 0.030(8) -0.007(7) -0.005(8) -0.016(10)
C3D 0.041(10) 0.087(13) 0.032(8) -0.004(8) 0.018(7) -0.001(10)
C4D 0.065(12) 0.073(13) 0.048(10) 0.009(8) -0.004(8) -0.006(11)
C5D 0.066(12) 0.074(13) 0.042(9) -0.009(8) 0.007(8) 0.011(11)
C6D 0.055(11) 0.063(11) 0.045(8) 0.008(7) 0.007(8) 0.012(10)
C1E 0.068(13) 0.049(11) 0.073(12) 0.003(9) 0.024(9) 0.012(10)
C2E 0.100(16) 0.062(14) 0.061(12) 0.004(9) 0.018(10) -0.015(12)
C3E 0.087(17) 0.079(17) 0.102(16) 0.009(12) 0.018(12) -0.026(14)
C4E 0.078(16) 0.056(13) 0.13(2) 0.013(14) 0.034(13) 0.016(12)
C5E 0.14(2) 0.062(16) 0.125(19) 0.023(14) 0.063(17) 0.005(16)
C6E 0.108(18) 0.063(14) 0.074(12) -0.017(10) 0.015(10) -0.006(13)
C1F 0.050(10) 0.065(12) 0.027(7) -0.007(7) 0.003(6) 0.018(9)
C2F 0.056(11) 0.047(9) 0.034(7) 0.002(6) 0.005(7) 0.001(9)
C3F 0.046(10) 0.064(12) 0.037(8) 0.005(7) 0.012(7) 0.009(10)
C4F 0.058(11) 0.049(11) 0.036(8) 0.012(7) 0.000(7) -0.012(10)
C5F 0.041(9) 0.039(9) 0.047(8) 0.011(7) 0.023(7) 0.003(9)
C6F 0.063(11) 0.027(9) 0.036(7) 0.005(6) 0.012(7) 0.008(8)
C1G 0.072(12) 0.021(8) 0.031(7) -0.005(6) -0.005(7) -0.023(8)
C2G 0.072(12) 0.047(10) 0.022(7) -0.005(6) 0.006(7) -0.011(9)
C3G 0.077(13) 0.049(11) 0.048(9) 0.021(8) -0.001(8) -0.025(11)
C4G 0.050(10) 0.035(9) 0.051(8) -0.003(6) 0.008(8) -0.015(9)
C5G 0.069(13) 0.043(10) 0.043(8) 0.007(7) 0.024(7) 0.001(10)
C6G 0.043(10) 0.042(9) 0.038(8) -0.011(7) 0.010(6) -0.004(8)
C1H 0.058(11) 0.036(9) 0.034(8) 0.004(6) -0.004(7) 0.019(8)
C2H 0.077(14) 0.064(12) 0.041(9) 0.007(8) 0.028(8) 0.024(11)
C3H 0.073(13) 0.052(11) 0.058(10) 0.014(8) 0.008(8) -0.012(11)
C4H 0.084(14) 0.040(10) 0.040(8) 0.007(7) -0.015(8) 0.019(10)
C5H 0.056(11) 0.035(9) 0.048(8) 0.002(7) 0.012(7) -0.004(9)
C6H 0.055(10) 0.048(10) 0.036(8) 0.009(7) -0.001(7) -0.004(9)
C50 0.097(18) 0.051(12) 0.125(17) -0.018(11) 0.034(12) 0.007(13)
Cl51 0.136(7) 0.241(11) 0.143(6) 0.048(7) 0.015(5) 0.036(7)
Cl52 0.180(9) 0.106(5) 0.150(6) -0.039(4) 0.049(5) -0.022(5)
Cl53 0.129(6) 0.177(8) 0.100(4) 0.016(4) -0.008(4) 0.004(5)
C60 0.096(11) 0.113(11) 0.099(10) -0.013(8) 0.011(8) 0.007(9)
Cl61 0.081(4) 0.153(5) 0.064(3) -0.015(3) -0.003(2) 0.029(3)
Cl62 0.081(4) 0.143(5) 0.077(3) 0.006(3) -0.010(2) 0.006(3)
Cl63 0.194(7) 0.246(8) 0.092(4) -0.007(4) -0.001(4) 0.139(6)
Cl71 0.144(9) 0.148(9) 0.115(7) 0.044(6) -0.028(6) -0.052(7)
Cl72 0.080(6) 0.103(7) 0.117(6) 0.022(5) 0.002(5) 0.018(6)
Cl73 0.176(10) 0.152(10) 0.163(9) -0.040(8) -0.010(8) 0.006(8)

loop_
_atom_type_symbol
_atom_type_description
_atom_type_scat_dispersion_real
_atom_type_scat_dispersion_imag
_atom_type_scat_source
C C 0.0074 0.0035 'International Tables Vol C Tables 4.2.6.8 and 6.1.1.4'
H H 0.0000 0.0000 'International Tables Vol C Tables 4.2.6.8 and 6.1.1.4'
N N 0.0136 0.0070 'International Tables Vol C Tables 4.2.6.8 and 6.1.1.4'
O O 0.0227 0.0128 'International Tables Vol C Tables 4.2.6.8 and 6.1.1.4'
Cl Cl 0.2413 0.3112 'International Tables Vol C Tables 4.2.6.8 and 6.1.1.4'
Ru Ru -0.5010 1.5477 'International Tables Vol C Tables 4.2.6.8 and 6.1.1.4'

loop_
_geom_angle_atom_site_label_1
_geom_angle_atom_site_label_2
_geom_angle_atom_site_label_3
_geom_angle
_geom_angle_site_symmetry_1
_geom_angle_site_symmetry_3
_geom_angle_publ_flag
N1X Ru N1A 90.0(6) . . ?
N1X Ru N1B 178.8(6) . . ?
N1A Ru N1B 89.0(4) . . ?
N1X Ru Cl2 93.4(6) . . ?
N1A Ru Cl2 88.2(3) . . ?
N1B Ru Cl2 85.9(4) . . ?
N1X Ru Cl3 91.2(5) . . ?
N1A Ru Cl3 178.4(3) . . ?
N1B Ru Cl3 89.7(3) . . ?
Cl2 Ru Cl3 90.65(15) . . ?
N1X Ru Cl1 92.5(6) . . ?
N1A Ru Cl1 89.3(3) . . ?
N1B Ru Cl1 88.1(4) . . ?
Cl2 Ru Cl1 173.60(15) . . ?
Cl3 Ru Cl1 91.63(15) . . ?
O1X N1X Ru 167.7(19) . . ?
C2A N1A C6A 120.0(12) . . ?
C2A N1A Ru 121.4(9) . . ?
C6A N1A Ru 118.2(10) . . ?
N1A C2A C3A 120.9(13) . . ?
C2A C3A C4A 121.2(15) . . ?
C5A C4A C3A 115.9(13) . . ?
C5A C4A C20 121.8(12) . . ?
C3A C4A C20 122.3(14) . . ?
C6A C5A C4A 119.8(12) . . ?
N1A C6A C5A 121.9(15) . . ?
C2B N1B C6B 119.5(13) . . ?
C2B N1B Ru 123.4(9) . . ?
C6B N1B Ru 116.6(12) . . ?
N1B C2B C3B 122.8(13) . . ?
C4B C3B C2B 119.6(14) . . ?
C5B C4B C3B 117.4(12) . . ?
C5B C4B C40 119.9(12) . . ?
C3B C4B C40 122.5(13) . . ?
C4B C5B C6B 123.4(12) . . ?
N1B C6B C5B 116.9(14) . . ?
C1 N1 C4 109.5(12) . . ?
C9 N2 C6 104.7(12) . . ?
C14 N3 C11 107.8(12) . . ?
C16 N4 C19 106.7(13) . . ?
N1 C1 C20 124.7(13) . . ?
N1 C1 C2 106.4(13) . . ?
C20 C1 C2 128.9(14) . . ?
C3 C2 C1 108.9(15) . . ?
C2 C3 C4 108.8(15) . . ?
C5 C4 N1 126.6(14) . . ?
C5 C4 C3 127.0(15) . . ?
N1 C4 C3 106.4(13) . . ?
C4 C5 C6 126.3(15) . . ?
C4 C5 C1C 118.4(14) . . ?
C6 C5 C1C 115.0(14) . . ?
C5 C6 C7 125.5(15) . . ?
C5 C6 N2 125.9(14) . . ?
C7 C6 N2 108.4(14) . . ?
C8 C7 C6 111.0(15) . . ?
C7 C8 C9 105.0(14) . . ?
C10 C9 N2 124.2(14) . . ?
C10 C9 C8 124.9(14) . . ?
N2 C9 C8 110.9(13) . . ?
C9 C10 C11 127.6(14) . . ?
C9 C10 C1D 118.7(13) . . ?
C11 C10 C1D 113.7(13) . . ?
N3 C11 C12 105.2(13) . . ?
N3 C11 C10 123.0(13) . . ?
C12 C11 C10 131.5(14) . . ?
C13 C12 C11 110.0(16) . . ?
C12 C13 C14 107.1(16) . . ?
N3 C14 C13 109.9(14) . . ?
N3 C14 C15 124.1(15) . . ?
C13 C14 C15 126.0(16) . . ?
C16 C15 C14 128.3(17) . . ?
C16 C15 C1E 118.1(15) . . ?
C14 C15 C1E 113.4(16) . . ?
C15 C16 N4 126.1(15) . . ?
C15 C16 C17 127.4(16) . . ?
N4 C16 C17 106.4(14) . . ?
C18 C17 C16 110.3(16) . . ?
C17 C18 C19 107.8(16) . . ?
N4 C19 C20 123.5(15) . . ?
N4 C19 C18 108.7(14) . . ?
C20 C19 C18 127.8(15) . . ?
C19 C20 C1 128.1(14) . . ?
C19 C20 C4A 115.0(14) . . ?
C1 C20 C4A 116.8(13) . . ?
C21 N5 C24 109.1(11) . . ?
C26 N6 C29 107.8(10) . . ?
C31 N7 C34 110.1(12) . . ?
C39 N8 C36 105.5(11) . . ?
N5 C21 C22 107.3(12) . . ?
N5 C21 C40 126.1(14) . . ?
C22 C21 C40 126.4(13) . . ?
C23 C22 C21 108.9(13) . . ?
C22 C23 C24 107.0(13) . . ?
C25 C24 N5 125.5(11) . . ?
C25 C24 C23 127.0(12) . . ?
N5 C24 C23 107.5(11) . . ?
C24 C25 C26 124.1(12) . . ?
C24 C25 C1F 118.6(12) . . ?
C26 C25 C1F 117.2(11) . . ?
N6 C26 C25 127.1(11) . . ?
N6 C26 C27 108.8(11) . . ?
C25 C26 C27 124.1(12) . . ?
C28 C27 C26 108.6(12) . . ?
C27 C28 C29 107.1(12) . . ?
C30 C29 N6 125.9(12) . . ?
C30 C29 C28 126.2(12) . . ?
N6 C29 C28 107.4(13) . . ?
C29 C30 C31 126.1(13) . . ?
C29 C30 C1G 118.2(13) . . ?
C31 C30 C1G 115.5(14) . . ?
N7 C31 C30 125.7(14) . . ?
N7 C31 C32 106.7(11) . . ?
C30 C31 C32 127.6(13) . . ?
C33 C32 C31 107.1(12) . . ?
C32 C33 C34 109.6(13) . . ?
N7 C34 C33 106.3(12) . . ?
N7 C34 C35 126.7(14) . . ?
C33 C34 C35 127.0(13) . . ?
C36 C35 C34 125.1(13) . . ?
C36 C35 C1H 118.2(12) . . ?
C34 C35 C1H 116.7(12) . . ?
N8 C36 C35 126.1(12) . . ?
N8 C36 C37 109.6(12) . . ?
C35 C36 C37 124.3(13) . . ?
C38 C37 C36 106.5(13) . . ?
C37 C38 C39 107.3(14) . . ?
N8 C39 C40 125.3(13) . . ?
N8 C39 C38 111.0(14) . . ?
C40 C39 C38 123.6(14) . . ?
C39 C40 C21 124.8(14) . . ?
C39 C40 C4B 120.1(13) . . ?
C21 C40 C4B 115.0(14) . . ?
C2C C1C C6C 121(2) . . ?
C2C C1C C5 120.0(17) . . ?
C6C C1C C5 119.0(17) . . ?
C1C C2C C3C 117(2) . . ?
C4C C3C C2C 123(3) . . ?
C3C C4C C5C 117(3) . . ?
C4C C5C C6C 123(3) . . ?
C1C C6C C5C 118(2) . . ?
C2D C1D C6D 115.3(14) . . ?
C2D C1D C10 124.0(13) . . ?
C6D C1D C10 120.5(12) . . ?
C3D C2D C1D 124.2(14) . . ?
C4D C3D C2D 119.9(14) . . ?
C3D C4D C5D 120.2(16) . . ?
C6D C5D C4D 120.1(17) . . ?
C5D C6D C1D 120.3(14) . . ?
C2E C1E C6E 122.0(19) . . ?
C2E C1E C15 120.0(16) . . ?
C6E C1E C15 117.5(17) . . ?
C1E C2E C3E 118.7(18) . . ?
C4E C3E C2E 116(2) . . ?
C5E C4E C3E 123(2) . . ?
C4E C5E C6E 122(2) . . ?
C5E C6E C1E 118(2) . . ?
C2F C1F C6F 118.0(14) . . ?
C2F C1F C25 121.1(15) . . ?
C6F C1F C25 121.0(14) . . ?
C1F C2F C3F 120.4(15) . . ?
C4F C3F C2F 119.9(15) . . ?
C5F C4F C3F 119.5(15) . . ?
C4F C5F C6F 121.5(14) . . ?
C5F C6F C1F 120.7(15) . . ?
C6G C1G C2G 118.8(12) . . ?
C6G C1G C30 122.1(14) . . ?
C2G C1G C30 119.0(14) . . ?
C1G C2G C3G 118.0(15) . . ?
C4G C3G C2G 123.2(16) . . ?
C3G C4G C5G 117.9(14) . . ?
C6G C5G C4G 119.6(15) . . ?
C5G C6G C1G 122.3(15) . . ?
C6H C1H C2H 118.4(13) . . ?
C6H C1H C35 120.9(14) . . ?
C2H C1H C35 120.7(13) . . ?
C3H C2H C1H 121.7(14) . . ?
C2H C3H C4H 117.1(17) . . ?
C5H C4H C3H 121.3(14) . . ?
C6H C5H C4H 119.0(13) . . ?
C5H C6H C1H 122.2(15) . . ?
Cl53 C50 Cl51 110.9(12) . . ?
Cl53 C50 Cl52 113.9(14) . . ?
Cl51 C50 Cl52 112.4(13) . . ?
Cl63 C60 Cl61 118.6(14) . . ?
Cl63 C60 Cl62 122.5(14) . . ?
Cl61 C60 Cl62 111.7(11) . . ?
Cl73 C70 Cl71 110.4(19) . . ?
Cl73 C70 Cl72 116(2) . . ?
Cl71 C70 Cl72 109.2(17) . . ?
C43 C42 C41 132(3) . . ?
C42 C43 C44 124(3) . . ?
C45 C44 C43 121(2) . . ?
C46 C45 C44 114(3) . . ?

loop_
_geom_bond_atom_site_label_1
_geom_bond_atom_site_label_2
_geom_bond_distance
_geom_bond_site_symmetry_2
_geom_bond_publ_flag
Ru N1X 1.760(15) . ?
Ru N1A 2.120(12) . ?
Ru N1B 2.133(13) . ?
Ru Cl2 2.356(4) . ?
Ru Cl3 2.358(5) . ?
Ru Cl1 2.374(4) . ?
N1X O1X 1.016(13) . ?
N1A C2A 1.34(2) . ?
N1A C6A 1.344(18) . ?
C2A C3A 1.36(2) . ?
C3A C4A 1.41(2) . ?
C4A C5A 1.41(2) . ?
C4A C20 1.50(2) . ?
C5A C6A 1.37(2) . ?
N1B C2B 1.327(19) . ?
N1B C6B 1.411(18) . ?
C2B C3B 1.41(2) . ?
C3B C4B 1.392(18) . ?
C4B C5B 1.36(2) . ?
C4B C40 1.50(2) . ?
C5B C6B 1.43(2) . ?
N1 C1 1.378(19) . ?
N1 C4 1.406(19) . ?
N2 C9 1.404(19) . ?
N2 C6 1.419(19) . ?
N3 C14 1.35(2) . ?
N3 C11 1.410(19) . ?
N4 C16 1.37(2) . ?
N4 C19 1.388(19) . ?
C1 C20 1.41(2) . ?
C1 C2 1.44(2) . ?
C2 C3 1.35(2) . ?
C3 C4 1.42(2) . ?
C4 C5 1.37(2) . ?
C5 C6 1.40(2) . ?
C5 C1C 1.50(2) . ?
C6 C7 1.42(2) . ?
C7 C8 1.35(2) . ?
C8 C9 1.45(2) . ?
C9 C10 1.37(2) . ?
C10 C11 1.43(2) . ?
C10 C1D 1.50(2) . ?
C11 C12 1.42(2) . ?
C12 C13 1.33(2) . ?
C13 C14 1.40(2) . ?
C14 C15 1.45(2) . ?
C15 C16 1.34(2) . ?
C15 C1E 1.54(2) . ?
C16 C17 1.43(2) . ?
C17 C18 1.29(2) . ?
C18 C19 1.40(2) . ?
C19 C20 1.39(2) . ?
N5 C21 1.374(18) . ?
N5 C24 1.396(18) . ?
N6 C26 1.364(18) . ?
N6 C29 1.391(17) . ?
N7 C31 1.361(18) . ?
N7 C34 1.377(19) . ?
N8 C39 1.367(18) . ?
N8 C36 1.397(19) . ?
C21 C22 1.40(2) . ?
C21 C40 1.42(2) . ?
C22 C23 1.39(2) . ?
C23 C24 1.41(2) . ?
C24 C25 1.393(18) . ?
C25 C26 1.42(2) . ?
C25 C1F 1.47(2) . ?
C26 C27 1.461(18) . ?
C27 C28 1.318(19) . ?
C28 C29 1.49(2) . ?
C29 C30 1.38(2) . ?
C30 C31 1.39(2) . ?
C30 C1G 1.52(2) . ?
C31 C32 1.43(2) . ?
C32 C33 1.349(19) . ?
C33 C34 1.40(2) . ?
C34 C35 1.41(2) . ?
C35 C36 1.41(2) . ?
C35 C1H 1.50(2) . ?
C36 C37 1.45(2) . ?
C37 C38 1.36(2) . ?
C38 C39 1.43(2) . ?
C39 C40 1.39(2) . ?
C1C C2C 1.39(3) . ?
C1C C6C 1.39(3) . ?
C2C C3C 1.44(3) . ?
C3C C4C 1.33(4) . ?
C4C C5C 1.39(4) . ?
C5C C6C 1.40(3) . ?
C1D C2D 1.38(2) . ?
C1D C6D 1.42(2) . ?
C2D C3D 1.34(2) . ?
C3D C4D 1.34(2) . ?
C4D C5D 1.38(2) . ?
C5D C6D 1.38(2) . ?
C1E C2E 1.32(3) . ?
C1E C6E 1.43(3) . ?
C2E C3E 1.49(3) . ?
C3E C4E 1.40(3) . ?
C4E C5E 1.30(3) . ?
C5E C6E 1.39(3) . ?
C1F C2F 1.38(2) . ?
C1F C6F 1.41(2) . ?
C2F C3F 1.41(2) . ?
C3F C4F 1.39(2) . ?
C4F C5F 1.35(2) . ?
C5F C6F 1.37(2) . ?
C1G C6G 1.38(2) . ?
C1G C2G 1.39(2) . ?
C2G C3G 1.42(2) . ?
C3G C4G 1.34(2) . ?
C4G C5G 1.41(2) . ?
C5G C6G 1.37(2) . ?
C1H C6H 1.38(2) . ?
C1H C2H 1.40(2) . ?
C2H C3H 1.38(2) . ?
C3H C4H 1.43(2) . ?
C4H C5H 1.38(2) . ?
C5H C6H 1.36(2) . ?
C50 Cl53 1.71(2) . ?
C50 Cl51 1.72(2) . ?
C50 Cl52 1.74(2) . ?
C60 Cl63 1.54(2) . ?
C60 Cl61 1.71(2) . ?
C60 Cl62 1.73(2) . ?
C70 Cl73 1.56(3) . ?
C70 Cl71 1.70(3) . ?
C70 Cl72 1.73(3) . ?
C41 C42 1.57(2) . ?
C42 C43 1.52(2) . ?
C43 C44 1.52(2) . ?
C44 C45 1.51(2) . ?
C45 C46 1.51(2) . ?

loop_
_geom_torsion_atom_site_label_1
_geom_torsion_atom_site_label_2
_geom_torsion_atom_site_label_3
_geom_torsion_atom_site_label_4
_geom_torsion
_geom_torsion_site_symmetry_1
_geom_torsion_site_symmetry_2
_geom_torsion_site_symmetry_3
_geom_torsion_site_symmetry_4
_geom_torsion_publ_flag
N1A Ru N1X O1X -117(9) . . . . ?
N1B Ru N1X O1X -152(29) . . . . ?
Cl2 Ru N1X O1X 155(9) . . . . ?
Cl3 Ru N1X O1X 64(9) . . . . ?
Cl1 Ru N1X O1X -27(9) . . . . ?
N1X Ru N1A C2A 136.2(13) . . . . ?
N1B Ru N1A C2A -44.5(12) . . . . ?
Cl2 Ru N1A C2A -130.5(11) . . . . ?
Cl3 Ru N1A C2A -84(13) . . . . ?
Cl1 Ru N1A C2A 43.6(11) . . . . ?
N1X Ru N1A C6A -50.9(12) . . . . ?
N1B Ru N1A C6A 128.5(11) . . . . ?
Cl2 Ru N1A C6A 42.5(10) . . . . ?
Cl3 Ru N1A C6A 89(13) . . . . ?
Cl1 Ru N1A C6A -143.4(10) . . . . ?
C6A N1A C2A C3A 5(2) . . . . ?
Ru N1A C2A C3A 178.3(12) . . . . ?
N1A C2A C3A C4A -5(2) . . . . ?
C2A C3A C4A C5A 4(2) . . . . ?
C2A C3A C4A C20 -175.8(15) . . . . ?
C3A C4A C5A C6A -3(2) . . . . ?
C20 C4A C5A C6A 176.5(15) . . . . ?
C2A N1A C6A C5A -5(2) . . . . ?
Ru N1A C6A C5A -178.0(13) . . . . ?
C4A C5A C6A N1A 4(3) . . . . ?
N1X Ru N1B C2B -16(35) . . . . ?
N1A Ru N1B C2B -51.5(12) . . . . ?
Cl2 Ru N1B C2B 36.8(11) . . . . ?
Cl3 Ru N1B C2B 127.5(11) . . . . ?
Cl1 Ru N1B C2B -140.9(11) . . . . ?
N1X Ru N1B C6B 172(100) . . . . ?
N1A Ru N1B C6B 136.2(9) . . . . ?
Cl2 Ru N1B C6B -135.4(9) . . . . ?
Cl3 Ru N1B C6B -44.8(9) . . . . ?
Cl1 Ru N1B C6B 46.9(9) . . . . ?
C6B N1B C2B C3B 5(2) . . . . ?
Ru N1B C2B C3B -167.5(12) . . . . ?
N1B C2B C3B C4B 1(2) . . . . ?
C2B C3B C4B C5B -5(2) . . . . ?
C2B C3B C4B C40 169.3(15) . . . . ?
C3B C4B C5B C6B 4(2) . . . . ?
C40 C4B C5B C6B -170.4(15) . . . . ?
C2B N1B C6B C5B -5.3(19) . . . . ?
Ru N1B C6B C5B 167.2(11) . . . . ?
C4B C5B C6B N1B 1(2) . . . . ?
C4 N1 C1 C20 -178.8(13) . . . . ?
C4 N1 C1 C2 -1.2(14) . . . . ?
N1 C1 C2 C3 2.4(16) . . . . ?
C20 C1 C2 C3 180(100) . . . . ?
C1 C2 C3 C4 -2.5(17) . . . . ?
C1 N1 C4 C5 -179(100) . . . . ?
C1 N1 C4 C3 -0.2(14) . . . . ?
C2 C3 C4 C5 -179(100) . . . . ?
C2 C3 C4 N1 1.7(16) . . . . ?
N1 C4 C5 C6 -3(2) . . . . ?
C3 C4 C5 C6 178.6(14) . . . . ?
N1 C4 C5 C1C -176.5(13) . . . . ?
C3 C4 C5 C1C 5(2) . . . . ?
C4 C5 C6 C7 -171.3(14) . . . . ?
C1C C5 C6 C7 2(2) . . . . ?
C4 C5 C6 N2 3(2) . . . . ?
C1C C5 C6 N2 176.5(13) . . . . ?
C9 N2 C6 C5 -173.7(14) . . . . ?
C9 N2 C6 C7 1.2(14) . . . . ?
C5 C6 C7 C8 173.8(14) . . . . ?
N2 C6 C7 C8 -1.2(16) . . . . ?
C6 C7 C8 C9 0.6(16) . . . . ?
C6 N2 C9 C10 177.9(13) . . . . ?
C6 N2 C9 C8 -0.9(14) . . . . ?
C7 C8 C9 C10 -178.6(13) . . . . ?
C7 C8 C9 N2 0.2(15) . . . . ?
N2 C9 C10 C11 -2(2) . . . . ?
C8 C9 C10 C11 176.5(13) . . . . ?
N2 C9 C10 C1D 179.6(12) . . . . ?
C8 C9 C10 C1D -2(2) . . . . ?
C14 N3 C11 C12 2.0(14) . . . . ?
C14 N3 C11 C10 175.9(13) . . . . ?
C9 C10 C11 N3 -1(2) . . . . ?
C1D C10 C11 N3 177.0(12) . . . . ?
C9 C10 C11 C12 170.9(15) . . . . ?
C1D C10 C11 C12 -11(2) . . . . ?
N3 C11 C12 C13 -1.5(16) . . . . ?
C10 C11 C12 C13 -174.8(15) . . . . ?
C11 C12 C13 C14 0.5(18) . . . . ?
C11 N3 C14 C13 -1.7(16) . . . . ?
C11 N3 C14 C15 -179.2(14) . . . . ?
C12 C13 C14 N3 0.8(18) . . . . ?
C12 C13 C14 C15 178.1(15) . . . . ?
N3 C14 C15 C16 -4(3) . . . . ?
C13 C14 C15 C16 178.7(16) . . . . ?
N3 C14 C15 C1E -178.9(14) . . . . ?
C13 C14 C15 C1E 4(2) . . . . ?
C14 C15 C16 N4 8(3) . . . . ?
C1E C15 C16 N4 -177.8(15) . . . . ?
C14 C15 C16 C17 -175.4(16) . . . . ?
C1E C15 C16 C17 -1(2) . . . . ?
C19 N4 C16 C15 180(100) . . . . ?
C19 N4 C16 C17 2.5(15) . . . . ?
C15 C16 C17 C18 -178.5(16) . . . . ?
N4 C16 C17 C18 -1.1(17) . . . . ?
C16 C17 C18 C19 -0.8(18) . . . . ?
C16 N4 C19 C20 178.0(14) . . . . ?
C16 N4 C19 C18 -3.1(16) . . . . ?
C17 C18 C19 N4 2.4(17) . . . . ?
C17 C18 C19 C20 -178.7(15) . . . . ?
N4 C19 C20 C1 3(2) . . . . ?
C18 C19 C20 C1 -176.2(15) . . . . ?
N4 C19 C20 C4A -179.2(13) . . . . ?
C18 C19 C20 C4A 2(2) . . . . ?
N1 C1 C20 C19 -3(2) . . . . ?
C2 C1 C20 C19 180.0(15) . . . . ?
N1 C1 C20 C4A 178.7(12) . . . . ?
C2 C1 C20 C4A 2(2) . . . . ?
C5A C4A C20 C19 -67.3(19) . . . . ?
C3A C4A C20 C19 112.3(16) . . . . ?
C5A C4A C20 C1 111.2(17) . . . . ?
C3A C4A C20 C1 -69.3(18) . . . . ?
C24 N5 C21 C22 3.7(16) . . . . ?
C24 N5 C21 C40 179.6(14) . . . . ?
N5 C21 C22 C23 -2.1(17) . . . . ?
C40 C21 C22 C23 -178.0(15) . . . . ?
C21 C22 C23 C24 -0.3(17) . . . . ?
C21 N5 C24 C25 174.0(14) . . . . ?
C21 N5 C24 C23 -3.9(16) . . . . ?
C22 C23 C24 C25 -175.3(14) . . . . ?
C22 C23 C24 N5 2.5(16) . . . . ?
N5 C24 C25 C26 4(2) . . . . ?
C23 C24 C25 C26 -179.0(14) . . . . ?
N5 C24 C25 C1F -176.4(13) . . . . ?
C23 C24 C25 C1F 1(2) . . . . ?
C29 N6 C26 C25 176.3(14) . . . . ?
C29 N6 C26 C27 -3.4(14) . . . . ?
C24 C25 C26 N6 11(2) . . . . ?
C1F C25 C26 N6 -169.3(13) . . . . ?
C24 C25 C26 C27 -169.6(13) . . . . ?
C1F C25 C26 C27 10(2) . . . . ?
N6 C26 C27 C28 5.2(16) . . . . ?
C25 C26 C27 C28 -174.5(14) . . . . ?
C26 C27 C28 C29 -4.6(16) . . . . ?
C26 N6 C29 C30 -172.3(14) . . . . ?
C26 N6 C29 C28 0.6(15) . . . . ?
C27 C28 C29 C30 175.6(14) . . . . ?
C27 C28 C29 N6 2.7(16) . . . . ?
N6 C29 C30 C31 -8(2) . . . . ?
C28 C29 C30 C31 -180.0(14) . . . . ?
N6 C29 C30 C1G 166.4(13) . . . . ?
C28 C29 C30 C1G -5(2) . . . . ?
C34 N7 C31 C30 -178.9(14) . . . . ?
C34 N7 C31 C32 3.8(16) . . . . ?
C29 C30 C31 N7 -6(2) . . . . ?
C1G C30 C31 N7 178.7(14) . . . . ?
C29 C30 C31 C32 170.2(15) . . . . ?
C1G C30 C31 C32 -5(2) . . . . ?
N7 C31 C32 C33 -4.7(16) . . . . ?
C30 C31 C32 C33 178.1(14) . . . . ?
C31 C32 C33 C34 3.8(17) . . . . ?
C31 N7 C34 C33 -1.6(16) . . . . ?
C31 N7 C34 C35 177.7(14) . . . . ?
C32 C33 C34 N7 -1.5(16) . . . . ?
C32 C33 C34 C35 179.2(15) . . . . ?
N7 C34 C35 C36 4(2) . . . . ?
C33 C34 C35 C36 -176.6(15) . . . . ?
N7 C34 C35 C1H -177.4(13) . . . . ?
C33 C34 C35 C1H 2(2) . . . . ?
C39 N8 C36 C35 176.6(15) . . . . ?
C39 N8 C36 C37 -2.3(16) . . . . ?
C34 C35 C36 N8 7(2) . . . . ?
C1H C35 C36 N8 -171.4(14) . . . . ?
C34 C35 C36 C37 -174.5(15) . . . . ?
C1H C35 C36 C37 7(2) . . . . ?
N8 C36 C37 C38 0.1(17) . . . . ?
C35 C36 C37 C38 -178.8(14) . . . . ?
C36 C37 C38 C39 2.1(17) . . . . ?
C36 N8 C39 C40 -179.6(14) . . . . ?
C36 N8 C39 C38 3.6(16) . . . . ?
C37 C38 C39 N8 -3.7(18) . . . . ?
C37 C38 C39 C40 179.5(14) . . . . ?
N8 C39 C40 C21 4(2) . . . . ?
C38 C39 C40 C21 -179.4(15) . . . . ?
N8 C39 C40 C4B -178.0(14) . . . . ?
C38 C39 C40 C4B -2(2) . . . . ?
N5 C21 C40 C39 -11(3) . . . . ?
C22 C21 C40 C39 164.2(15) . . . . ?
N5 C21 C40 C4B 171.1(14) . . . . ?
C22 C21 C40 C4B -14(2) . . . . ?
C5B C4B C40 C39 117.9(17) . . . . ?
C3B C4B C40 C39 -57(2) . . . . ?
C5B C4B C40 C21 -64(2) . . . . ?
C3B C4B C40 C21 121.3(16) . . . . ?
C4 C5 C1C C2C 62(2) . . . . ?
C6 C5 C1C C2C -112.4(18) . . . . ?
C4 C5 C1C C6C -117.3(18) . . . . ?
C6 C5 C1C C6C 68(2) . . . . ?
C6C C1C C2C C3C -4(3) . . . . ?
C5 C1C C2C C3C 176.7(17) . . . . ?
C1C C2C C3C C4C 9(3) . . . . ?
C2C C3C C4C C5C -11(4) . . . . ?
C3C C4C C5C C6C 10(4) . . . . ?
C2C C1C C6C C5C 3(3) . . . . ?
C5 C1C C6C C5C -178.0(17) . . . . ?
C4C C5C C6C C1C -6(3) . . . . ?
C9 C10 C1D C2D -58.6(19) . . . . ?
C11 C10 C1D C2D 122.9(16) . . . . ?
C9 C10 C1D C6D 116.3(15) . . . . ?
C11 C10 C1D C6D -62.2(17) . . . . ?
C6D C1D C2D C3D 1(2) . . . . ?
C10 C1D C2D C3D 176.6(15) . . . . ?
C1D C2D C3D C4D -1(3) . . . . ?
C2D C3D C4D C5D 2(3) . . . . ?
C3D C4D C5D C6D -2(3) . . . . ?
C4D C5D C6D C1D 2(3) . . . . ?
C2D C1D C6D C5D -2(2) . . . . ?
C10 C1D C6D C5D -176.9(15) . . . . ?
C16 C15 C1E C2E 105(2) . . . . ?
C14 C15 C1E C2E -80(2) . . . . ?
C16 C15 C1E C6E -67(2) . . . . ?
C14 C15 C1E C6E 107.9(19) . . . . ?
C6E C1E C2E C3E -2(3) . . . . ?
C15 C1E C2E C3E -173.6(17) . . . . ?
C1E C2E C3E C4E 4(3) . . . . ?
C2E C3E C4E C5E -4(3) . . . . ?
C3E C4E C5E C6E 1(4) . . . . ?
C4E C5E C6E C1E 1(4) . . . . ?
C2E C1E C6E C5E -1(3) . . . . ?
C15 C1E C6E C5E 171(2) . . . . ?
C24 C25 C1F C2F -126.5(14) . . . . ?
C26 C25 C1F C2F 53.5(18) . . . . ?
C24 C25 C1F C6F 53.6(18) . . . . ?
C26 C25 C1F C6F -126.4(14) . . . . ?
C6F C1F C2F C3F -0.8(18) . . . . ?
C25 C1F C2F C3F 179.3(11) . . . . ?
C1F C2F C3F C4F 1.3(19) . . . . ?
C2F C3F C4F C5F -2.1(19) . . . . ?
C3F C4F C5F C6F 2.5(19) . . . . ?
C4F C5F C6F C1F -2.0(19) . . . . ?
C2F C1F C6F C5F 1.2(18) . . . . ?
C25 C1F C6F C5F -178.9(11) . . . . ?
C29 C30 C1G C6G 124.6(16) . . . . ?
C31 C30 C1G C6G -60.1(18) . . . . ?
C29 C30 C1G C2G -52.6(19) . . . . ?
C31 C30 C1G C2G 122.6(15) . . . . ?
C6G C1G C2G C3G 3(2) . . . . ?
C30 C1G C2G C3G -179.3(13) . . . . ?
C1G C2G C3G C4G -3(2) . . . . ?
C2G C3G C4G C5G 3(2) . . . . ?
C3G C4G C5G C6G -3(2) . . . . ?
C4G C5G C6G C1G 3(2) . . . . ?
C2G C1G C6G C5G -3(2) . . . . ?
C30 C1G C6G C5G 179.3(14) . . . . ?
C36 C35 C1H C6H 65(2) . . . . ?
C34 C35 C1H C6H -113.0(16) . . . . ?
C36 C35 C1H C2H -111.7(17) . . . . ?
C34 C35 C1H C2H 70(2) . . . . ?
C6H C1H C2H C3H 1(2) . . . . ?
C35 C1H C2H C3H 178.2(15) . . . . ?
C1H C2H C3H C4H 4(3) . . . . ?
C2H C3H C4H C5H -5(2) . . . . ?
C3H C4H C5H C6H 1(2) . . . . ?
C4H C5H C6H C1H 4(2) . . . . ?
C2H C1H C6H C5H -5(2) . . . . ?
C35 C1H C6H C5H 177.8(13) . . . . ?
C41 C42 C43 C44 -172(4) . . . . ?
C42 C43 C44 C45 178(4) . . . . ?
C43 C44 C45 C46 -179(3) . . . . ?
